data_9003815
loop_
_publ_author_name
'Bindi, L.'
'Menchetti, S.'

_publ_section_title
;Structural changes accompanying the phase transformation between leadhillite
 and susannite: a structural study by means of in situ high-temperature
 single- crystal X-ray diffraction Sample: Chah Mileh Mine, Anarak District,
 Esfahan Province, Iran Sample: T = 82C
;
_journal_name_full 'American Mineralogist'
_journal_page_first 1641
_journal_page_last 1647
_journal_paper_doi 10.2138/am.2005.1808
_journal_volume 90
_journal_year 2005
_chemical_formula_sum 'C2 O12 Pb4 S'
_chemical_name_mineral Susannite
_space_group_IT_number 143
_symmetry_space_group_name_Hall 'P 3'
_symmetry_space_group_name_H-M 'P 3'
_cell_angle_alpha 90
_cell_angle_beta 90
_cell_angle_gamma 120
_cell_length_a 9.077
_cell_length_b 9.077
_cell_length_c 11.611
_cell_formula_units_Z 3
_cell_volume 828.486
_database_code_amcsd 0003939
_diffrn_ambient_temperature 355.15
_exptl_crystal_density_diffrn 6.475
_cod_original_cell_volume 828.485
_cod_original_formula_sum 'Pb4 S C2 O12'
_cod_database_code 9003815

loop_
_space_group_symop_operation_xyz
x,y,z
-y,x-y,z
-x+y,-x,z

loop_
_atom_site_label
_atom_site_fract_x
_atom_site_fract_y
_atom_site_fract_z
_atom_site_U_iso_or_equiv
Pb1 0.66770 0.98810 0.02000 0.03800
Pb2 0.34810 0.01360 0.81600 0.03600
Pb3 0.67100 0.94580 0.59200 0.03600
Pb4 0.66070 0.61170 0.24100 0.03500
S1 0.66667 0.33333 0.43000 0.04200
S2 0.33333 0.66667 0.41000 0.05100
S3 0.00000 0.00000 0.41000 0.05100
C1 0.00000 0.00000 0.07000 0.02900
C2 0.33333 0.66667 0.07000 0.03100
C3 0.66667 0.33333 0.05000 0.03100
C4 0.33333 0.66667 0.78000 0.03100
C5 0.00000 0.00000 0.78000 0.03000
C6 0.66667 0.33333 0.76000 0.02900
O1 0.66000 0.03000 0.21400 0.05600
O2 0.36000 0.03000 0.60700 0.05000
O3 0.86000 -0.14000 0.06000 0.06500
O4 0.47000 -0.32000 0.06000 0.06800
O5 0.66000 0.47000 0.04000 0.06800
O6 0.48000 -0.19000 0.77000 0.06000
O7 0.99800 -0.14000 0.77000 0.06100
O8 0.52000 0.33000 0.75000 0.06400
O9 0.66667 0.33333 0.31000 0.05300
O10 0.83000 0.38000 0.46000 0.05000
O11 0.33333 0.66667 0.53000 0.06200
O12 0.51000 0.76000 0.37000 0.06300
O13 0.00000 0.00000 0.53000 0.06900
O14 0.17000 0.11100 0.37000 0.06100

loop_
_cod_related_entry_id
_cod_related_entry_database
_cod_related_entry_code
1 AMCSD 0003939
